data_7230486
loop_
_publ_author_name
'Zhang, Peng'
'Li, Xiaoyan'
'Qi, Xinghao'
'Sun, Hongjian'
'Fuhr, Olaf'
'Fenske, Dieter'

_publ_section_title
;
 Transfer hydrogenation of aldehydes catalyzed by silyl hydrido iron
 complexes bearing a [PSiP] pincer ligand
;
_journal_issue 25
_journal_name_full 'RSC Advances'
_journal_page_first 14092
_journal_paper_doi 10.1039/C8RA02606H
_journal_volume 8
_journal_year 2018
_chemical_formula_moiety 'C42 H48 Fe P4 Si'
_chemical_formula_sum 'C42 H48 Fe P4 Si'
_chemical_formula_weight 760.62
_chemical_name_systematic
;
 ?
;
_space_group_crystal_system monoclinic
_space_group_IT_number 14
_space_group_name_Hall '-P 2ybc'
_space_group_name_H-M_alt 'P 1 21/c 1'
_symmetry_space_group_name_Hall '-P 2ybc'
_symmetry_space_group_name_H-M 'P 1 21/c 1'
_atom_sites_solution_hydrogens mixed
_atom_sites_solution_primary direct
_audit_creation_date 2016-11-02
_audit_creation_method
;
Olex2 1.2
(compiled 2016.09.09 svn.r3337 for OlexSys, GUI svn.r5227)
;
_audit_update_record
;
2017-12-20 deposited with the CCDC.
2018-04-02 downloaded from the CCDC.
;
_cell_angle_alpha 90
_cell_angle_beta 91.084(4)
_cell_angle_gamma 90
_cell_formula_units_Z 8
_cell_length_a 11.7181(7)
_cell_length_b 18.9232(6)
_cell_length_c 35.1134(15)
_cell_measurement_reflns_used 11366
_cell_measurement_temperature 200.15
_cell_measurement_theta_max 62.98
_cell_measurement_theta_min 1.26
_cell_volume 7784.8(6)
_computing_molecular_graphics 'Olex2 (Dolomanov et al., 2009)'
_computing_publication_material 'Olex2 (Dolomanov et al., 2009)'
_computing_structure_refinement 'ShelXL (Sheldrick, 2015)'
_computing_structure_solution 'ShelXS (Sheldrick, 2008)'
_diffrn_ambient_temperature 200.15
_diffrn_detector Pilatus300K
_diffrn_detector_area_resol_mean 5.81
_diffrn_detector_type DECTRIS
_diffrn_measured_fraction_theta_full 0.806
_diffrn_measured_fraction_theta_max 0.947
_diffrn_measurement_device '4-circle goniometer'
_diffrn_measurement_device_type 'Stoe StadiVari'
_diffrn_measurement_method 'rotation method'
_diffrn_radiation_collimation '2.5 mm diameter, monocapillary'
_diffrn_radiation_monochromator 'multilayer optics'
_diffrn_radiation_polarisn_norm 0
_diffrn_radiation_probe x-ray
_diffrn_radiation_type CuK\a
_diffrn_radiation_wavelength 1.54186
_diffrn_reflns_av_R_equivalents 0.0446
_diffrn_reflns_av_unetI/netI 0.0420
_diffrn_reflns_Laue_measured_fraction_full 0.806
_diffrn_reflns_Laue_measured_fraction_max 0.947
_diffrn_reflns_limit_h_max 5
_diffrn_reflns_limit_h_min -13
_diffrn_reflns_limit_k_max 20
_diffrn_reflns_limit_k_min -21
_diffrn_reflns_limit_l_max 38
_diffrn_reflns_limit_l_min -39
_diffrn_reflns_number 26696
_diffrn_reflns_point_group_measured_fraction_full 0.806
_diffrn_reflns_point_group_measured_fraction_max 0.947
_diffrn_reflns_theta_full 67.686
_diffrn_reflns_theta_max 61.169
_diffrn_reflns_theta_min 2.517
_diffrn_source 'Cu Genix 3D'
_diffrn_source_current 1.000
_diffrn_source_power 0.050
_diffrn_source_target Cu
_diffrn_source_type 'microfocus sealed X-ray tube'
_diffrn_source_voltage 50
_exptl_absorpt_coefficient_mu 5.169
_exptl_absorpt_correction_T_max 0.7670
_exptl_absorpt_correction_T_min 0.5239
_exptl_absorpt_correction_type integration
_exptl_crystal_colour yellow
_exptl_crystal_colour_primary yellow
_exptl_crystal_density_diffrn 1.298
_exptl_crystal_description rhombohedral
_exptl_crystal_F_000 3200
_exptl_crystal_size_max 0.21
_exptl_crystal_size_mid 0.2
_exptl_crystal_size_min 0.18
_refine_diff_density_max 0.782
_refine_diff_density_min -0.503
_refine_diff_density_rms 0.082
_refine_ls_extinction_method none
_refine_ls_goodness_of_fit_ref 1.029
_refine_ls_hydrogen_treatment mixed
_refine_ls_matrix_type full
_refine_ls_number_parameters 885
_refine_ls_number_reflns 11341
_refine_ls_number_restraints 2
_refine_ls_restrained_S_all 1.029
_refine_ls_R_factor_all 0.0710
_refine_ls_R_factor_gt 0.0515
_refine_ls_shift/su_max 0.000
_refine_ls_shift/su_mean 0.000
_refine_ls_structure_factor_coef Fsqd
_refine_ls_weighting_details 'w=1/[\s^2^(Fo^2^)+(0.0980P)^2^] where P=(Fo^2^+2Fc^2^)/3'
_refine_ls_weighting_scheme calc
_refine_ls_wR_factor_gt 0.1312
_refine_ls_wR_factor_ref 0.1419
_reflns_Friedel_coverage 0.000
_reflns_number_gt 8763
_reflns_number_total 11341
_reflns_threshold_expression 'I > 2\s(I)'
_cod_data_source_file c8ra02606h2.cif
_cod_data_source_block complex3
_cod_database_code 7230486
_shelxl_version_number 2013-4
_shelx_space_group_comment
;
The symmetry employed for this shelxl refinement is uniquely defined
by the following loop, which should always be used as a source of
symmetry information in preference to the above space-group names.
They are only intended as comments.
;
_olex2_refinement_description
;
1. Fixed Uiso
 At 1.2 times of:
  All C(H) groups, All Fe(H) groups
 At 1.5 times of:
  All C(H,H,H) groups
2. Restrained distances
 Si2-H2SI = Si1-H1SI
 1.46 with sigma of 0.01
3.a Riding coordinates:
 Fe1(H1FE), Fe2(H2FE)
3.b Aromatic/amide H refined with riding coordinates:
 C2(H2), C3(H3), C4(H4), C5(H5), C6(H6), C8(H8), C9(H9), C10(H10), C11(H11),
 C12(H12), C15(H15), C16(H16), C17(H17), C18(H18), C21(H21), C22(H22), C23(H23),
  C24(H24), C26(H26), C27(H27), C28(H28), C29(H29), C30(H30), C32(H32),
 C33(H33), C34(H34), C35(H35), C36(H36), C44(H44), C45(H45), C46(H46), C47(H47),
  C48(H48), C50(H50), C51(H51), C52(H52), C53(H53), C54(H54), C57(H57),
 C58(H58), C59(H59), C60(H60), C63(H63), C64(H64), C65(H65), C66(H66), C68(H68),
  C69(H69), C70(H70), C71(H71), C72(H72), C74(H74), C75(H75), C76(H76),
 C77(H77), C78(H78)
3.c Idealised Me refined as rotating group:
 C37(H37A,H37B,H37C), C38(H38A,H38B,H38C), C39(H39A,H39B,H39C), C40(H40A,H40B,
 H40C), C41(H41A,H41B,H41C), C42(H42A,H42B,H42C), C79(H79A,H79B,H79C), C80(H80A,
 H80B,H80C), C81(H81A,H81B,H81C), C82(H82A,H82B,H82C), C83(H83A,H83B,H83C),
 C84(H84A,H84B,H84C)
;
_olex2_submission_special_instructions 'No special instructions were received'

loop_
_space_group_symop_operation_xyz
'x, y, z'
'-x, y+1/2, -z+1/2'
'-x, -y, -z'
'x, -y-1/2, z-1/2'

loop_
_atom_site_label
_atom_site_type_symbol
_atom_site_fract_x
_atom_site_fract_y
_atom_site_fract_z
_atom_site_U_iso_or_equiv
_atom_site_adp_type
_atom_site_occupancy
_atom_site_site_symmetry_order
_atom_site_calc_flag
_atom_site_refinement_flags_posn
Fe1 Fe 0.52819(5) 0.57526(3) 0.13854(2) 0.03011(16) Uani 1 1 d .
H1FE H 0.5870 0.6490 0.1315 0.036 Uiso 1 1 d R
P1 P 0.42709(8) 0.62459(5) 0.09208(2) 0.0329(2) Uani 1 1 d .
P2 P 0.64496(8) 0.59225(5) 0.18723(2) 0.0316(2) Uani 1 1 d .
P3 P 0.43245(10) 0.47698(5) 0.15481(3) 0.0435(3) Uani 1 1 d .
P4 P 0.65859(9) 0.52592(5) 0.10051(3) 0.0406(3) Uani 1 1 d .
Si1 Si 0.40735(9) 0.63992(5) 0.17503(3) 0.0321(2) Uani 1 1 d D
H1SI H 0.3130(18) 0.6086(15) 0.1961(7) 0.022(8) Uiso 1 1 d D
C1 C 0.3004(3) 0.58007(19) 0.06967(9) 0.0354(9) Uani 1 1 d .
C2 C 0.3096(4) 0.5218(2) 0.04636(11) 0.0435(10) Uani 1 1 d .
H2 H 0.3829 0.5063 0.0389 0.052 Uiso 1 1 calc R
C3 C 0.2130(4) 0.4853(2) 0.03365(12) 0.0537(11) Uani 1 1 d .
H3 H 0.2211 0.4462 0.0169 0.064 Uiso 1 1 calc R
C4 C 0.1065(4) 0.5050(3) 0.04486(12) 0.0564(12) Uani 1 1 d .
H4 H 0.0409 0.4796 0.0363 0.068 Uiso 1 1 calc R
C5 C 0.0958(4) 0.5621(3) 0.06881(13) 0.0557(11) Uani 1 1 d .
H5 H 0.0225 0.5757 0.0773 0.067 Uiso 1 1 calc R
C6 C 0.1919(3) 0.5998(2) 0.08061(11) 0.0460(10) Uani 1 1 d .
H6 H 0.1830 0.6400 0.0965 0.055 Uiso 1 1 calc R
C7 C 0.5042(3) 0.6620(2) 0.05119(10) 0.0409(9) Uani 1 1 d .
C8 C 0.4945(4) 0.6393(2) 0.01401(10) 0.0479(10) Uani 1 1 d .
H8 H 0.4429 0.6022 0.0077 0.058 Uiso 1 1 calc R
C9 C 0.5587(5) 0.6695(3) -0.01428(12) 0.0653(14) Uani 1 1 d .
H9 H 0.5517 0.6528 -0.0397 0.078 Uiso 1 1 calc R
C10 C 0.6327(4) 0.7237(3) -0.00561(14) 0.0680(14) Uani 1 1 d .
H10 H 0.6801 0.7429 -0.0247 0.082 Uiso 1 1 calc R
C11 C 0.6374(4) 0.7499(3) 0.03090(13) 0.0624(13) Uani 1 1 d .
H11 H 0.6842 0.7896 0.0366 0.075 Uiso 1 1 calc R
C12 C 0.5760(4) 0.7195(2) 0.05889(11) 0.0513(11) Uani 1 1 d .
H12 H 0.5818 0.7376 0.0841 0.062 Uiso 1 1 calc R
C13 C 0.3549(3) 0.70630(19) 0.10657(10) 0.0365(9) Uani 1 1 d .
C14 C 0.3340(3) 0.71092(19) 0.14550(10) 0.0357(9) Uani 1 1 d .
C15 C 0.2630(3) 0.7647(2) 0.15789(11) 0.0426(9) Uani 1 1 d .
H15 H 0.2452 0.7681 0.1841 0.051 Uiso 1 1 calc R
C16 C 0.2175(4) 0.8139(2) 0.13204(13) 0.0500(11) Uani 1 1 d .
H16 H 0.1685 0.8501 0.1408 0.060 Uiso 1 1 calc R
C17 C 0.2430(4) 0.8103(2) 0.09421(13) 0.0513(11) Uani 1 1 d .
H17 H 0.2139 0.8450 0.0770 0.062 Uiso 1 1 calc R
C18 C 0.3106(4) 0.7566(2) 0.08113(11) 0.0461(10) Uani 1 1 d .
H18 H 0.3273 0.7536 0.0548 0.055 Uiso 1 1 calc R
C19 C 0.4926(3) 0.68978(19) 0.21258(9) 0.0353(9) Uani 1 1 d .
C20 C 0.6064(3) 0.66950(18) 0.21574(9) 0.0341(8) Uani 1 1 d .
C21 C 0.6827(4) 0.7037(2) 0.24120(10) 0.0420(9) Uani 1 1 d .
H21 H 0.7604 0.6896 0.2431 0.050 Uiso 1 1 calc R
C22 C 0.6421(4) 0.7585(2) 0.26335(11) 0.0488(11) Uani 1 1 d .
H22 H 0.6926 0.7823 0.2805 0.059 Uiso 1 1 calc R
C23 C 0.5308(4) 0.7785(2) 0.26081(11) 0.0516(11) Uani 1 1 d .
H23 H 0.5041 0.8160 0.2763 0.062 Uiso 1 1 calc R
C24 C 0.4562(4) 0.7446(2) 0.23590(10) 0.0434(10) Uani 1 1 d .
H24 H 0.3786 0.7591 0.2347 0.052 Uiso 1 1 calc R
C25 C 0.6615(3) 0.52667(19) 0.22615(10) 0.0359(9) Uani 1 1 d .
C26 C 0.7112(3) 0.4608(2) 0.21931(11) 0.0406(9) Uani 1 1 d .
H26 H 0.7424 0.4513 0.1951 0.049 Uiso 1 1 calc R
C27 C 0.7159(4) 0.4093(2) 0.24726(12) 0.0483(10) Uani 1 1 d .
H27 H 0.7529 0.3656 0.2425 0.058 Uiso 1 1 calc R
C28 C 0.6667(4) 0.4213(2) 0.28217(12) 0.0497(11) Uani 1 1 d .
H28 H 0.6681 0.3856 0.3012 0.060 Uiso 1 1 calc R
C29 C 0.6156(4) 0.4856(2) 0.28909(11) 0.0511(11) Uani 1 1 d .
H29 H 0.5812 0.4943 0.3129 0.061 Uiso 1 1 calc R
C30 C 0.6145(3) 0.5373(2) 0.26136(10) 0.0394(9) Uani 1 1 d .
H30 H 0.5803 0.5817 0.2667 0.047 Uiso 1 1 calc R
C31 C 0.7948(3) 0.6167(2) 0.17870(9) 0.0379(9) Uani 1 1 d .
C32 C 0.8894(4) 0.5800(2) 0.19207(11) 0.0466(10) Uani 1 1 d .
H32 H 0.8794 0.5378 0.2063 0.056 Uiso 1 1 calc R
C33 C 0.9994(4) 0.6041(3) 0.18484(14) 0.0626(13) Uani 1 1 d .
H33 H 1.0637 0.5784 0.1941 0.075 Uiso 1 1 calc R
C34 C 1.0144(5) 0.6647(3) 0.16444(14) 0.0726(15) Uani 1 1 d .
H34 H 1.0894 0.6802 0.1590 0.087 Uiso 1 1 calc R
C35 C 0.9218(5) 0.7039(3) 0.15158(13) 0.0698(15) Uani 1 1 d .
H35 H 0.9334 0.7471 0.1384 0.084 Uiso 1 1 calc R
C36 C 0.8127(4) 0.6799(2) 0.15797(12) 0.0547(11) Uani 1 1 d .
H36 H 0.7491 0.7059 0.1484 0.066 Uiso 1 1 calc R
C37 C 0.4071(4) 0.4601(2) 0.20499(11) 0.0493(10) Uani 1 1 d .
H37A H 0.4795 0.4487 0.2180 0.074 Uiso 1 1 calc GR
H37B H 0.3543 0.4203 0.2074 0.074 Uiso 1 1 calc GR
H37C H 0.3738 0.5023 0.2166 0.074 Uiso 1 1 calc GR
C38 C 0.2838(5) 0.4676(4) 0.13866(18) 0.112(3) Uani 1 1 d .
H38A H 0.2501 0.4259 0.1507 0.168 Uiso 1 1 calc GR
H38B H 0.2809 0.4619 0.1109 0.168 Uiso 1 1 calc GR
H38C H 0.2407 0.5098 0.1458 0.168 Uiso 1 1 calc GR
C39 C 0.4847(7) 0.3883(3) 0.14305(15) 0.097(2) Uani 1 1 d .
H39A H 0.4946 0.3846 0.1155 0.145 Uiso 1 1 calc GR
H39B H 0.4293 0.3529 0.1513 0.145 Uiso 1 1 calc GR
H39C H 0.5581 0.3801 0.1561 0.145 Uiso 1 1 calc GR
C40 C 0.7623(4) 0.4603(3) 0.11846(12) 0.0594(12) Uani 1 1 d .
H40A H 0.8125 0.4822 0.1377 0.089 Uiso 1 1 calc GR
H40B H 0.8082 0.4431 0.0973 0.089 Uiso 1 1 calc GR
H40C H 0.7216 0.4206 0.1299 0.089 Uiso 1 1 calc GR
C41 C 0.7616(4) 0.5831(3) 0.07659(13) 0.0588(12) Uani 1 1 d .
H41A H 0.8089 0.6076 0.0957 0.088 Uiso 1 1 calc GR
H41B H 0.7206 0.6179 0.0609 0.088 Uiso 1 1 calc GR
H41C H 0.8104 0.5542 0.0604 0.088 Uiso 1 1 calc GR
C42 C 0.6092(4) 0.4765(2) 0.05833(11) 0.0513(11) Uani 1 1 d .
H42A H 0.5531 0.4410 0.0659 0.077 Uiso 1 1 calc GR
H42B H 0.6743 0.4530 0.0466 0.077 Uiso 1 1 calc GR
H42C H 0.5737 0.5091 0.0399 0.077 Uiso 1 1 calc GR
Fe2 Fe 0.89113(5) 0.10105(3) 0.12520(2) 0.03208(16) Uani 1 1 d .
H2FE H 0.9475 0.1009 0.0886 0.039 Uiso 1 1 d R
P5 P 0.80809(8) 0.01280(5) 0.09420(2) 0.0333(2) Uani 1 1 d .
P6 P 0.99812(8) 0.19588(5) 0.11932(3) 0.0361(2) Uani 1 1 d .
P7 P 0.77951(10) 0.12213(7) 0.17466(3) 0.0549(3) Uani 1 1 d .
P8 P 1.02773(9) 0.03522(6) 0.15458(3) 0.0429(3) Uani 1 1 d .
Si2 Si 0.76344(9) 0.16808(5) 0.09077(3) 0.0366(3) Uani 1 1 d D
H2SI H 0.6654(17) 0.2062(14) 0.1073(7) 0.016(7) Uiso 1 1 d D
C43 C 0.6941(4) -0.0433(2) 0.11437(11) 0.0434(10) Uani 1 1 d .
C44 C 0.5836(4) -0.0437(3) 0.09985(13) 0.0638(14) Uani 1 1 d .
H44 H 0.5654 -0.0141 0.0787 0.077 Uiso 1 1 calc R
C45 C 0.4991(5) -0.0852(4) 0.11470(17) 0.095(2) Uani 1 1 d .
H45 H 0.4234 -0.0831 0.1046 0.114 Uiso 1 1 calc R
C46 C 0.5258(6) -0.1294(3) 0.1440(2) 0.088(2) Uani 1 1 d .
H46 H 0.4686 -0.1599 0.1535 0.106 Uiso 1 1 calc R
C47 C 0.6309(6) -0.1311(3) 0.16004(17) 0.0873(19) Uani 1 1 d .
H47 H 0.6476 -0.1614 0.1810 0.105 Uiso 1 1 calc R
C48 C 0.7158(5) -0.0867(3) 0.14502(16) 0.0781(16) Uani 1 1 d .
H48 H 0.7899 -0.0869 0.1564 0.094 Uiso 1 1 calc R
C49 C 0.8961(3) -0.05743(19) 0.07225(10) 0.0359(9) Uani 1 1 d .
C50 C 0.9838(3) -0.0370(2) 0.04860(10) 0.0424(10) Uani 1 1 d .
H50 H 1.0030 0.0116 0.0470 0.051 Uiso 1 1 calc R
C51 C 1.0439(4) -0.0853(2) 0.02737(11) 0.0475(10) Uani 1 1 d .
H51 H 1.1038 -0.0697 0.0116 0.057 Uiso 1 1 calc R
C52 C 1.0172(4) -0.1560(2) 0.02908(12) 0.0531(11) Uani 1 1 d .
H52 H 1.0572 -0.1893 0.0141 0.064 Uiso 1 1 calc R
C53 C 0.9335(4) -0.1773(2) 0.05230(14) 0.0633(13) Uani 1 1 d .
H53 H 0.9163 -0.2263 0.0540 0.076 Uiso 1 1 calc R
C54 C 0.8719(4) -0.1293(2) 0.07378(13) 0.0560(12) Uani 1 1 d .
H54 H 0.8128 -0.1458 0.0896 0.067 Uiso 1 1 calc R
C55 C 0.7332(3) 0.0429(2) 0.05037(9) 0.0344(8) Uani 1 1 d .
C56 C 0.7012(3) 0.1142(2) 0.04992(10) 0.0365(9) Uani 1 1 d .
C57 C 0.6350(4) 0.1386(2) 0.01947(11) 0.0486(10) Uani 1 1 d .
H57 H 0.6117 0.1867 0.0191 0.058 Uiso 1 1 calc R
C58 C 0.6021(4) 0.0953(2) -0.01015(12) 0.0551(12) Uani 1 1 d .
H58 H 0.5552 0.1130 -0.0304 0.066 Uiso 1 1 calc R
C59 C 0.6385(4) 0.0250(2) -0.01025(11) 0.0528(11) Uani 1 1 d .
H59 H 0.6192 -0.0048 -0.0312 0.063 Uiso 1 1 calc R
C60 C 0.7024(3) -0.0012(2) 0.02006(11) 0.0443(10) Uani 1 1 d .
H60 H 0.7253 -0.0494 0.0203 0.053 Uiso 1 1 calc R
C61 C 0.8419(3) 0.24321(19) 0.06683(10) 0.0411(9) Uani 1 1 d .
C62 C 0.9558(4) 0.2495(2) 0.07730(11) 0.0420(9) Uani 1 1 d .
C63 C 1.0285(4) 0.2941(2) 0.05745(12) 0.0531(11) Uani 1 1 d .
H63 H 1.1072 0.2972 0.0643 0.064 Uiso 1 1 calc R
C64 C 0.9838(5) 0.3339(2) 0.02750(13) 0.0625(13) Uani 1 1 d .
H64 H 1.0329 0.3628 0.0130 0.075 Uiso 1 1 calc R
C65 C 0.8698(5) 0.3319(2) 0.01873(13) 0.0639(14) Uani 1 1 d .
H65 H 0.8397 0.3618 -0.0008 0.077 Uiso 1 1 calc R
C66 C 0.7985(4) 0.2876(2) 0.03762(12) 0.0539(11) Uani 1 1 d .
H66 H 0.7195 0.2866 0.0311 0.065 Uiso 1 1 calc R
C67 C 1.0118(3) 0.2665(2) 0.15613(11) 0.0472(10) Uani 1 1 d .
C68 C 1.0279(4) 0.2483(3) 0.19408(12) 0.0669(14) Uani 1 1 d .
H68 H 1.0320 0.1997 0.2008 0.080 Uiso 1 1 calc R
C69 C 1.0382(5) 0.2990(4) 0.22256(14) 0.0793(17) Uani 1 1 d .
H69 H 1.0512 0.2849 0.2482 0.095 Uiso 1 1 calc R
C70 C 1.0296(5) 0.3687(4) 0.21377(18) 0.0844(19) Uani 1 1 d .
H70 H 1.0358 0.4035 0.2332 0.101 Uiso 1 1 calc R
C71 C 1.0121(5) 0.3881(3) 0.17686(18) 0.0843(18) Uani 1 1 d .
H71 H 1.0061 0.4368 0.1707 0.101 Uiso 1 1 calc R
C72 C 1.0027(4) 0.3380(3) 0.14797(14) 0.0644(13) Uani 1 1 d .
H72 H 0.9899 0.3529 0.1224 0.077 Uiso 1 1 calc R
C73 C 1.1502(3) 0.18291(19) 0.10907(10) 0.0382(9) Uani 1 1 d .
C74 C 1.1786(4) 0.1525(2) 0.07384(11) 0.0460(10) Uani 1 1 d .
H74 H 1.1199 0.1413 0.0558 0.055 Uiso 1 1 calc R
C75 C 1.2902(4) 0.1390(2) 0.06533(13) 0.0537(11) Uani 1 1 d .
H75 H 1.3083 0.1185 0.0415 0.064 Uiso 1 1 calc R
C76 C 1.3769(4) 0.1549(3) 0.09134(15) 0.0655(13) Uani 1 1 d .
H76 H 1.4540 0.1448 0.0855 0.079 Uiso 1 1 calc R
C77 C 1.3511(4) 0.1851(3) 0.12537(14) 0.0659(13) Uani 1 1 d .
H77 H 1.4105 0.1961 0.1432 0.079 Uiso 1 1 calc R
C78 C 1.2402(4) 0.1995(2) 0.13410(13) 0.0532(11) Uani 1 1 d .
H78 H 1.2241 0.2213 0.1578 0.064 Uiso 1 1 calc R
C79 C 0.8141(6) 0.0911(4) 0.22298(13) 0.107(2) Uani 1 1 d .
H79A H 0.7518 0.1034 0.2400 0.160 Uiso 1 1 calc GR
H79B H 0.8849 0.1136 0.2321 0.160 Uiso 1 1 calc GR
H79C H 0.8243 0.0397 0.2227 0.160 Uiso 1 1 calc GR
C80 C 0.7496(5) 0.2162(3) 0.18621(16) 0.0897(19) Uani 1 1 d .
H80A H 0.8127 0.2355 0.2017 0.135 Uiso 1 1 calc GR
H80B H 0.6786 0.2193 0.2004 0.135 Uiso 1 1 calc GR
H80C H 0.7418 0.2435 0.1626 0.135 Uiso 1 1 calc GR
C81 C 0.6325(4) 0.0906(3) 0.17223(14) 0.0700(14) Uani 1 1 d .
H81A H 0.5994 0.1010 0.1470 0.105 Uiso 1 1 calc GR
H81B H 0.5878 0.1145 0.1918 0.105 Uiso 1 1 calc GR
H81C H 0.6311 0.0395 0.1766 0.105 Uiso 1 1 calc GR
C82 C 0.9925(4) -0.0509(3) 0.17505(13) 0.0648(13) Uani 1 1 d .
H82A H 0.9303 -0.0454 0.1931 0.097 Uiso 1 1 calc GR
H82B H 1.0598 -0.0702 0.1884 0.097 Uiso 1 1 calc GR
H82C H 0.9686 -0.0833 0.1546 0.097 Uiso 1 1 calc GR
C83 C 1.1512(4) 0.0065(2) 0.12771(12) 0.0517(11) Uani 1 1 d .
H83A H 1.1255 -0.0211 0.1056 0.078 Uiso 1 1 calc GR
H83B H 1.2009 -0.0227 0.1440 0.078 Uiso 1 1 calc GR
H83C H 1.1937 0.0480 0.1191 0.078 Uiso 1 1 calc GR
C84 C 1.1065(4) 0.0699(3) 0.19650(12) 0.0598(13) Uani 1 1 d .
H84A H 1.1506 0.1116 0.1891 0.090 Uiso 1 1 calc GR
H84B H 1.1584 0.0335 0.2065 0.090 Uiso 1 1 calc GR
H84C H 1.0523 0.0832 0.2162 0.090 Uiso 1 1 calc GR

loop_
_atom_site_aniso_label
_atom_site_aniso_U_11
_atom_site_aniso_U_22
_atom_site_aniso_U_33
_atom_site_aniso_U_23
_atom_site_aniso_U_13
_atom_site_aniso_U_12
Fe1 0.0328(3) 0.0250(3) 0.0323(3) 0.0006(2) -0.0034(2) -0.0044(3)
P1 0.0346(6) 0.0302(5) 0.0338(5) 0.0019(4) -0.0054(4) -0.0072(4)
P2 0.0351(6) 0.0251(5) 0.0342(5) 0.0012(4) -0.0038(4) -0.0018(4)
P3 0.0541(7) 0.0320(6) 0.0442(5) 0.0055(4) -0.0064(5) -0.0140(5)
P4 0.0399(6) 0.0421(6) 0.0397(5) -0.0082(4) -0.0020(4) 0.0011(5)
Si1 0.0338(6) 0.0266(5) 0.0358(5) 0.0016(4) 0.0005(4) -0.0025(4)
C1 0.040(2) 0.035(2) 0.0310(18) 0.0059(15) -0.0091(15) -0.0074(18)
C2 0.039(2) 0.040(2) 0.051(2) -0.0023(18) -0.0037(17) -0.0086(19)
C3 0.065(3) 0.042(3) 0.054(2) -0.007(2) -0.008(2) -0.015(2)
C4 0.047(3) 0.055(3) 0.067(3) -0.001(2) -0.017(2) -0.021(2)
C5 0.038(3) 0.058(3) 0.071(3) -0.003(2) -0.002(2) -0.010(2)
C6 0.038(3) 0.048(3) 0.051(2) -0.0088(19) -0.0033(18) -0.009(2)
C7 0.037(2) 0.043(2) 0.043(2) 0.0054(17) -0.0037(16) -0.0070(19)
C8 0.058(3) 0.044(2) 0.042(2) 0.0025(18) 0.0000(18) -0.014(2)
C9 0.085(4) 0.066(3) 0.046(2) 0.005(2) 0.010(2) -0.018(3)
C10 0.070(3) 0.072(4) 0.063(3) 0.017(3) 0.016(2) -0.022(3)
C11 0.063(3) 0.055(3) 0.069(3) 0.012(2) -0.002(2) -0.028(3)
C12 0.057(3) 0.050(3) 0.046(2) 0.0051(19) -0.0044(19) -0.019(2)
C13 0.035(2) 0.029(2) 0.045(2) 0.0027(16) -0.0094(16) -0.0057(18)
C14 0.032(2) 0.025(2) 0.049(2) 0.0004(16) -0.0088(16) -0.0069(17)
C15 0.043(2) 0.028(2) 0.057(2) -0.0079(18) -0.0067(18) -0.0049(19)
C16 0.035(2) 0.029(2) 0.085(3) -0.005(2) -0.010(2) 0.0001(19)
C17 0.050(3) 0.034(2) 0.070(3) 0.012(2) -0.021(2) -0.006(2)
C18 0.050(3) 0.036(2) 0.051(2) 0.0063(18) -0.0119(19) -0.007(2)
C19 0.044(2) 0.029(2) 0.0323(18) 0.0065(15) 0.0013(16) 0.0008(18)
C20 0.045(2) 0.0238(19) 0.0334(18) 0.0002(15) -0.0032(15) -0.0017(17)
C21 0.046(3) 0.034(2) 0.046(2) -0.0029(17) -0.0108(17) -0.0001(19)
C22 0.063(3) 0.039(2) 0.043(2) -0.0086(18) -0.0147(19) 0.002(2)
C23 0.074(3) 0.038(2) 0.043(2) -0.0100(18) -0.004(2) 0.007(2)
C24 0.050(3) 0.038(2) 0.042(2) -0.0037(18) -0.0012(17) 0.007(2)
C25 0.037(2) 0.031(2) 0.0385(19) 0.0053(15) -0.0083(16) -0.0022(18)
C26 0.043(2) 0.033(2) 0.045(2) -0.0004(17) -0.0020(17) -0.0024(19)
C27 0.052(3) 0.029(2) 0.064(3) 0.0052(19) -0.008(2) 0.004(2)
C28 0.056(3) 0.040(3) 0.053(2) 0.0127(19) -0.008(2) -0.001(2)
C29 0.057(3) 0.051(3) 0.046(2) 0.007(2) 0.0014(19) 0.002(2)
C30 0.045(2) 0.032(2) 0.041(2) 0.0055(16) -0.0025(17) 0.0051(19)
C31 0.039(2) 0.041(2) 0.0335(18) -0.0036(16) -0.0025(15) -0.0074(19)
C32 0.040(3) 0.046(3) 0.053(2) -0.0099(19) -0.0004(18) -0.001(2)
C33 0.041(3) 0.073(4) 0.074(3) -0.021(3) 0.000(2) -0.001(3)
C34 0.052(3) 0.092(4) 0.074(3) -0.018(3) 0.010(3) -0.030(3)
C35 0.074(4) 0.068(3) 0.067(3) 0.005(3) 0.004(3) -0.039(3)
C36 0.056(3) 0.051(3) 0.057(2) 0.007(2) -0.004(2) -0.016(2)
C37 0.058(3) 0.035(2) 0.055(2) 0.0097(19) 0.005(2) -0.011(2)
C38 0.104(5) 0.121(5) 0.110(4) 0.077(4) -0.058(4) -0.081(4)
C39 0.180(7) 0.033(3) 0.078(4) -0.006(2) 0.042(4) -0.021(4)
C40 0.058(3) 0.066(3) 0.054(2) -0.013(2) -0.009(2) 0.021(3)
C41 0.045(3) 0.068(3) 0.063(3) -0.009(2) 0.009(2) -0.008(2)
C42 0.057(3) 0.055(3) 0.041(2) -0.0133(19) -0.0045(19) 0.003(2)
Fe2 0.0331(3) 0.0322(3) 0.0309(3) -0.0003(2) -0.0019(2) -0.0021(3)
P5 0.0329(5) 0.0309(5) 0.0360(5) 0.0047(4) -0.0015(4) -0.0065(4)
P6 0.0358(6) 0.0313(5) 0.0409(5) -0.0062(4) -0.0051(4) -0.0026(4)
P7 0.0485(7) 0.0779(9) 0.0386(5) -0.0075(5) 0.0080(5) -0.0031(6)
P8 0.0466(7) 0.0428(6) 0.0391(5) 0.0028(4) -0.0045(4) -0.0002(5)
Si2 0.0368(6) 0.0327(6) 0.0402(5) -0.0018(4) -0.0045(4) 0.0007(5)
C43 0.049(3) 0.033(2) 0.049(2) -0.0043(18) 0.0106(18) -0.0129(19)
C44 0.052(3) 0.085(4) 0.055(3) -0.009(2) 0.008(2) -0.032(3)
C45 0.085(4) 0.124(6) 0.078(4) -0.031(4) 0.023(3) -0.069(4)
C46 0.095(5) 0.059(4) 0.113(5) -0.026(3) 0.050(4) -0.040(4)
C47 0.108(5) 0.063(4) 0.093(4) 0.028(3) 0.043(4) 0.004(4)
C48 0.062(4) 0.084(4) 0.089(4) 0.038(3) 0.016(3) -0.007(3)
C49 0.040(2) 0.029(2) 0.0379(19) 0.0039(15) -0.0086(16) -0.0037(18)
C50 0.049(3) 0.034(2) 0.043(2) 0.0029(17) 0.0005(18) -0.007(2)
C51 0.051(3) 0.048(3) 0.043(2) 0.0009(19) 0.0029(18) 0.001(2)
C52 0.050(3) 0.048(3) 0.061(3) -0.010(2) -0.004(2) 0.011(2)
C53 0.062(3) 0.030(2) 0.098(4) -0.003(2) 0.005(3) 0.002(2)
C54 0.053(3) 0.036(3) 0.080(3) 0.006(2) 0.008(2) -0.012(2)
C55 0.029(2) 0.037(2) 0.0377(19) 0.0013(16) -0.0041(15) -0.0082(17)
C56 0.031(2) 0.036(2) 0.042(2) 0.0024(16) -0.0059(16) -0.0043(18)
C57 0.047(3) 0.038(2) 0.060(2) 0.0054(19) -0.015(2) -0.006(2)
C58 0.058(3) 0.049(3) 0.057(3) 0.005(2) -0.025(2) -0.009(2)
C59 0.061(3) 0.050(3) 0.046(2) -0.0059(19) -0.018(2) -0.012(2)
C60 0.044(2) 0.036(2) 0.053(2) -0.0010(18) -0.0096(18) -0.003(2)
C61 0.047(3) 0.025(2) 0.051(2) -0.0046(17) -0.0078(18) -0.0037(19)
C62 0.050(3) 0.027(2) 0.049(2) -0.0061(17) -0.0075(18) -0.0041(19)
C63 0.058(3) 0.028(2) 0.073(3) 0.002(2) -0.006(2) -0.016(2)
C64 0.083(4) 0.034(3) 0.070(3) 0.009(2) -0.003(3) -0.018(3)
C65 0.089(4) 0.032(2) 0.070(3) 0.014(2) -0.018(3) -0.012(3)
C66 0.070(3) 0.035(2) 0.057(2) 0.005(2) -0.019(2) -0.003(2)
C67 0.039(2) 0.044(3) 0.059(2) -0.0155(19) -0.0082(18) 0.002(2)
C68 0.078(4) 0.066(3) 0.056(3) -0.022(2) -0.013(2) 0.013(3)
C69 0.076(4) 0.097(5) 0.063(3) -0.034(3) -0.022(3) 0.018(3)
C70 0.067(4) 0.090(5) 0.095(4) -0.054(4) -0.021(3) 0.018(3)
C71 0.088(4) 0.054(3) 0.111(5) -0.044(3) -0.018(3) 0.017(3)
C72 0.064(3) 0.051(3) 0.078(3) -0.020(2) -0.013(2) 0.011(3)
C73 0.039(2) 0.027(2) 0.049(2) -0.0021(16) -0.0021(17) -0.0022(18)
C74 0.053(3) 0.034(2) 0.052(2) -0.0001(18) 0.0009(19) -0.007(2)
C75 0.056(3) 0.043(3) 0.063(3) 0.000(2) 0.015(2) 0.001(2)
C76 0.044(3) 0.063(3) 0.089(4) 0.003(3) 0.010(2) -0.001(3)
C77 0.044(3) 0.068(3) 0.085(3) -0.015(3) -0.015(2) 0.003(3)
C78 0.040(3) 0.053(3) 0.066(3) -0.016(2) -0.009(2) 0.001(2)
C79 0.092(5) 0.188(8) 0.041(3) 0.018(3) 0.007(3) 0.014(5)
C80 0.090(4) 0.098(5) 0.083(4) -0.044(3) 0.031(3) -0.003(4)
C81 0.054(3) 0.085(4) 0.072(3) -0.009(3) 0.025(2) -0.005(3)
C82 0.069(3) 0.064(3) 0.061(3) 0.023(2) -0.005(2) 0.006(3)
C83 0.053(3) 0.041(2) 0.061(3) 0.002(2) -0.003(2) 0.005(2)
C84 0.061(3) 0.067(3) 0.051(2) -0.001(2) -0.018(2) 0.017(3)

loop_
_atom_type_symbol
_atom_type_description
_atom_type_scat_dispersion_real
_atom_type_scat_dispersion_imag
_atom_type_scat_source
C C 0.0181 0.0091 'International Tables Vol C Tables 4.2.6.8 and 6.1.1.4'
H H 0.0000 0.0000 'International Tables Vol C Tables 4.2.6.8 and 6.1.1.4'
Fe Fe -1.1336 3.1974 'International Tables Vol C Tables 4.2.6.8 and 6.1.1.4'
P P 0.2955 0.4335 'International Tables Vol C Tables 4.2.6.8 and 6.1.1.4'
Si Si 0.2541 0.3302 'International Tables Vol C Tables 4.2.6.8 and 6.1.1.4'

loop_
_exptl_crystal_face_index_h
_exptl_crystal_face_index_k
_exptl_crystal_face_index_l
_exptl_crystal_face_perp_dist
8 -9 30 0.1382
7 23 -30 0.1059
5 30 -14 0.0949
-1 -6 5 0.0869
-9 -16 30 0.0834
8 -30 11 0.1119
0 8 -15 0.0527

loop_
_geom_angle_atom_site_label_1
_geom_angle_atom_site_label_2
_geom_angle_atom_site_label_3
_geom_angle
P1 Fe1 H1FE 74.9
P1 Fe1 P3 105.91(4)
P1 Fe1 P4 95.62(4)
P1 Fe1 Si1 81.84(4)
P2 Fe1 H1FE 74.0
P2 Fe1 P1 146.42(4)
P2 Fe1 P3 103.29(4)
P2 Fe1 P4 95.89(4)
P2 Fe1 Si1 82.44(4)
P3 Fe1 H1FE 172.6
P3 Fe1 Si1 89.02(4)
P4 Fe1 H1FE 88.3
P4 Fe1 P3 98.92(4)
P4 Fe1 Si1 172.06(5)
Si1 Fe1 H1FE 83.8
C1 P1 Fe1 122.17(11)
C7 P1 Fe1 118.18(13)
C7 P1 C1 103.96(16)
C13 P1 Fe1 113.26(11)
C13 P1 C1 97.44(17)
C13 P1 C7 97.30(17)
C20 P2 Fe1 112.72(12)
C20 P2 C25 98.89(16)
C20 P2 C31 97.65(17)
C25 P2 Fe1 122.13(12)
C31 P2 Fe1 119.46(11)
C31 P2 C25 101.60(17)
C37 P3 Fe1 118.80(14)
C37 P3 C38 96.4(3)
C37 P3 C39 96.8(2)
C38 P3 Fe1 118.53(18)
C38 P3 C39 99.3(3)
C39 P3 Fe1 121.9(2)
C40 P4 Fe1 121.88(15)
C41 P4 Fe1 119.12(16)
C41 P4 C40 96.8(2)
C42 P4 Fe1 118.85(15)
C42 P4 C40 97.4(2)
C42 P4 C41 97.5(2)
Fe1 Si1 H1SI 123.2(12)
C14 Si1 Fe1 110.65(12)
C14 Si1 H1SI 103.0(12)
C19 Si1 Fe1 109.49(12)
C19 Si1 H1SI 104.1(11)
C19 Si1 C14 104.83(16)
C2 C1 P1 122.7(3)
C2 C1 C6 117.5(4)
C6 C1 P1 119.2(3)
C1 C2 H2 119.5
C1 C2 C3 121.0(4)
C3 C2 H2 119.5
C2 C3 H3 119.5
C4 C3 C2 120.9(4)
C4 C3 H3 119.5
C3 C4 H4 120.5
C3 C4 C5 118.9(4)
C5 C4 H4 120.5
C4 C5 H5 119.9
C4 C5 C6 120.2(4)
C6 C5 H5 119.9
C1 C6 C5 121.4(4)
C1 C6 H6 119.3
C5 C6 H6 119.3
C8 C7 P1 125.7(3)
C8 C7 C12 117.7(4)
C12 C7 P1 116.6(3)
C7 C8 H8 119.5
C7 C8 C9 121.1(4)
C9 C8 H8 119.5
C8 C9 H9 120.0
C10 C9 C8 120.0(4)
C10 C9 H9 120.0
C9 C10 H10 120.3
C9 C10 C11 119.4(4)
C11 C10 H10 120.3
C10 C11 H11 119.6
C12 C11 C10 120.7(4)
C12 C11 H11 119.6
C7 C12 H12 119.5
C11 C12 C7 120.9(4)
C11 C12 H12 119.5
C14 C13 P1 114.4(3)
C14 C13 C18 120.9(4)
C18 C13 P1 124.3(3)
C13 C14 Si1 113.9(3)
C15 C14 Si1 128.1(3)
C15 C14 C13 118.0(3)
C14 C15 H15 119.8
C14 C15 C16 120.5(4)
C16 C15 H15 119.8
C15 C16 H16 119.7
C17 C16 C15 120.6(4)
C17 C16 H16 119.7
C16 C17 H17 120.0
C16 C17 C18 120.0(4)
C18 C17 H17 120.0
C13 C18 H18 120.0
C17 C18 C13 120.0(4)
C17 C18 H18 120.0
C20 C19 Si1 114.3(3)
C20 C19 C24 117.5(3)
C24 C19 Si1 128.1(3)
C19 C20 P2 115.0(3)
C19 C20 C21 121.3(3)
C21 C20 P2 123.6(3)
C20 C21 H21 120.7
C22 C21 C20 118.6(4)
C22 C21 H21 120.7
C21 C22 H22 119.6
C23 C22 C21 120.7(4)
C23 C22 H22 119.6
C22 C23 H23 119.8
C22 C23 C24 120.5(4)
C24 C23 H23 119.8
C19 C24 H24 119.3
C23 C24 C19 121.3(4)
C23 C24 H24 119.3
C26 C25 P2 120.5(3)
C30 C25 P2 121.7(3)
C30 C25 C26 117.4(3)
C25 C26 H26 119.4
C27 C26 C25 121.1(4)
C27 C26 H26 119.4
C26 C27 H27 120.0
C28 C27 C26 120.1(4)
C28 C27 H27 120.0
C27 C28 H28 120.3
C29 C28 C27 119.4(4)
C29 C28 H28 120.3
C28 C29 H29 120.0
C28 C29 C30 120.0(4)
C30 C29 H29 120.0
C25 C30 C29 122.0(4)
C25 C30 H30 119.0
C29 C30 H30 119.0
C32 C31 P2 125.3(3)
C32 C31 C36 118.2(4)
C36 C31 P2 116.5(3)
C31 C32 H32 119.6
C31 C32 C33 120.7(4)
C33 C32 H32 119.6
C32 C33 H33 120.0
C34 C33 C32 119.9(5)
C34 C33 H33 120.0
C33 C34 H34 119.5
C33 C34 C35 120.9(5)
C35 C34 H34 119.5
C34 C35 H35 120.2
C36 C35 C34 119.6(5)
C36 C35 H35 120.2
C31 C36 H36 119.7
C35 C36 C31 120.5(5)
C35 C36 H36 119.7
P3 C37 H37A 109.5
P3 C37 H37B 109.5
P3 C37 H37C 109.5
H37A C37 H37B 109.5
H37A C37 H37C 109.5
H37B C37 H37C 109.5
P3 C38 H38A 109.5
P3 C38 H38B 109.5
P3 C38 H38C 109.5
H38A C38 H38B 109.5
H38A C38 H38C 109.5
H38B C38 H38C 109.5
P3 C39 H39A 109.5
P3 C39 H39B 109.5
P3 C39 H39C 109.5
H39A C39 H39B 109.5
H39A C39 H39C 109.5
H39B C39 H39C 109.5
P4 C40 H40A 109.5
P4 C40 H40B 109.5
P4 C40 H40C 109.5
H40A C40 H40B 109.5
H40A C40 H40C 109.5
H40B C40 H40C 109.5
P4 C41 H41A 109.5
P4 C41 H41B 109.5
P4 C41 H41C 109.5
H41A C41 H41B 109.5
H41A C41 H41C 109.5
H41B C41 H41C 109.5
P4 C42 H42A 109.5
P4 C42 H42B 109.5
P4 C42 H42C 109.5
H42A C42 H42B 109.5
H42A C42 H42C 109.5
H42B C42 H42C 109.5
P5 Fe2 H2FE 76.5
P5 Fe2 P7 105.05(5)
P5 Fe2 P8 96.30(4)
P5 Fe2 Si2 83.18(4)
P6 Fe2 H2FE 69.5
P6 Fe2 P5 144.73(4)
P6 Fe2 P7 105.71(5)
P6 Fe2 P8 95.30(4)
P6 Fe2 Si2 82.33(4)
P7 Fe2 H2FE 166.0
P7 Fe2 P8 99.43(5)
P7 Fe2 Si2 85.70(5)
P8 Fe2 H2FE 94.1
P8 Fe2 Si2 174.79(5)
Si2 Fe2 H2FE 80.7
C43 P5 Fe2 123.86(12)
C43 P5 C49 99.12(17)
C49 P5 Fe2 120.15(12)
C55 P5 Fe2 112.06(12)
C55 P5 C43 99.20(17)
C55 P5 C49 97.67(16)
C62 P6 Fe2 112.18(13)
C62 P6 C67 100.24(18)
C67 P6 Fe2 124.15(14)
C73 P6 Fe2 117.70(12)
C73 P6 C62 99.36(18)
C73 P6 C67 99.21(18)
C79 P7 Fe2 122.7(2)
C79 P7 C80 98.3(3)
C80 P7 Fe2 117.17(18)
C81 P7 Fe2 118.22(16)
C81 P7 C79 97.5(3)
C81 P7 C80 98.1(3)
C82 P8 Fe2 120.42(17)
C82 P8 C84 96.7(2)
C83 P8 Fe2 119.31(14)
C83 P8 C82 97.2(2)
C83 P8 C84 97.4(2)
C84 P8 Fe2 120.48(15)
Fe2 Si2 H2SI 124.5(10)
C56 Si2 Fe2 109.86(12)
C56 Si2 H2SI 105.6(11)
C56 Si2 C61 104.51(16)
C61 Si2 Fe2 109.37(13)
C61 Si2 H2SI 101.2(11)
C44 C43 P5 122.6(3)
C48 C43 P5 121.1(4)
C48 C43 C44 116.3(4)
C43 C44 H44 118.7
C45 C44 C43 122.7(5)
C45 C44 H44 118.7
C44 C45 H45 120.6
C46 C45 C44 118.9(6)
C46 C45 H45 120.6
C45 C46 H46 119.1
C47 C46 C45 121.8(5)
C47 C46 H46 119.1
C46 C47 H47 120.8
C46 C47 C48 118.4(6)
C48 C47 H47 120.8
C43 C48 C47 121.8(6)
C43 C48 H48 119.1
C47 C48 H48 119.1
C50 C49 P5 118.2(3)
C50 C49 C54 116.7(4)
C54 C49 P5 124.6(3)
C49 C50 H50 119.0
C51 C50 C49 122.0(4)
C51 C50 H50 119.0
C50 C51 H51 120.0
C52 C51 C50 120.1(4)
C52 C51 H51 120.0
C51 C52 H52 120.5
C53 C52 C51 119.1(4)
C53 C52 H52 120.5
C52 C53 H53 119.2
C52 C53 C54 121.5(4)
C54 C53 H53 119.2
C49 C54 C53 120.6(4)
C49 C54 H54 119.7
C53 C54 H54 119.7
C56 C55 P5 115.4(3)
C60 C55 P5 124.3(3)
C60 C55 C56 120.2(3)
C55 C56 Si2 114.3(2)
C57 C56 Si2 127.3(3)
C57 C56 C55 118.3(3)
C56 C57 H57 119.0
C58 C57 C56 122.0(4)
C58 C57 H57 119.0
C57 C58 H58 120.4
C57 C58 C59 119.3(4)
C59 C58 H58 120.4
C58 C59 H59 120.0
C60 C59 C58 120.0(4)
C60 C59 H59 120.0
C55 C60 H60 119.9
C59 C60 C55 120.2(4)
C59 C60 H60 119.9
C62 C61 Si2 114.8(3)
C62 C61 C66 118.3(4)
C66 C61 Si2 126.6(3)
C61 C62 P6 114.0(3)
C61 C62 C63 121.0(4)
C63 C62 P6 125.0(3)
C62 C63 H63 120.6
C64 C63 C62 118.8(4)
C64 C63 H63 120.6
C63 C64 H64 119.7
C65 C64 C63 120.6(4)
C65 C64 H64 119.7
C64 C65 H65 119.6
C66 C65 C64 120.8(4)
C66 C65 H65 119.6
C61 C66 H66 119.9
C65 C66 C61 120.2(4)
C65 C66 H66 119.9
C68 C67 P6 119.7(3)
C72 C67 P6 123.4(3)
C72 C67 C68 116.8(4)
C67 C68 H68 119.1
C67 C68 C69 121.9(5)
C69 C68 H68 119.1
C68 C69 H69 119.9
C70 C69 C68 120.2(5)
C70 C69 H69 119.9
C69 C70 H70 120.4
C69 C70 C71 119.2(5)
C71 C70 H70 120.4
C70 C71 H71 119.3
C70 C71 C72 121.3(6)
C72 C71 H71 119.3
C67 C72 C71 120.6(5)
C67 C72 H72 119.7
C71 C72 H72 119.7
C74 C73 P6 118.1(3)
C78 C73 P6 124.7(3)
C78 C73 C74 117.2(4)
C73 C74 H74 119.7
C75 C74 C73 120.6(4)
C75 C74 H74 119.7
C74 C75 H75 119.8
C74 C75 C76 120.4(4)
C76 C75 H75 119.8
C75 C76 H76 120.1
C77 C76 C75 119.7(4)
C77 C76 H76 120.1
C76 C77 H77 119.7
C76 C77 C78 120.5(4)
C78 C77 H77 119.7
C73 C78 H78 119.2
C77 C78 C73 121.6(4)
C77 C78 H78 119.2
P7 C79 H79A 109.5
P7 C79 H79B 109.5
P7 C79 H79C 109.5
H79A C79 H79B 109.5
H79A C79 H79C 109.5
H79B C79 H79C 109.5
P7 C80 H80A 109.5
P7 C80 H80B 109.5
P7 C80 H80C 109.5
H80A C80 H80B 109.5
H80A C80 H80C 109.5
H80B C80 H80C 109.5
P7 C81 H81A 109.5
P7 C81 H81B 109.5
P7 C81 H81C 109.5
H81A C81 H81B 109.5
H81A C81 H81C 109.5
H81B C81 H81C 109.5
P8 C82 H82A 109.5
P8 C82 H82B 109.5
P8 C82 H82C 109.5
H82A C82 H82B 109.5
H82A C82 H82C 109.5
H82B C82 H82C 109.5
P8 C83 H83A 109.5
P8 C83 H83B 109.5
P8 C83 H83C 109.5
H83A C83 H83B 109.5
H83A C83 H83C 109.5
H83B C83 H83C 109.5
P8 C84 H84A 109.5
P8 C84 H84B 109.5
P8 C84 H84C 109.5
H84A C84 H84B 109.5
H84A C84 H84C 109.5
H84B C84 H84C 109.5

loop_
_geom_bond_atom_site_label_1
_geom_bond_atom_site_label_2
_geom_bond_distance
Fe1 H1FE 1.5776
Fe1 P1 2.2050(10)
Fe1 P2 2.1932(10)
Fe1 P3 2.2513(11)
Fe1 P4 2.2510(12)
Fe1 Si1 2.2831(11)
P1 C1 1.868(4)
P1 C7 1.852(4)
P1 C13 1.839(4)
P2 C20 1.833(4)
P2 C25 1.854(3)
P2 C31 1.846(4)
P3 C37 1.821(4)
P3 C38 1.831(5)
P3 C39 1.836(5)
P4 C40 1.841(4)
P4 C41 1.836(5)
P4 C42 1.836(4)
Si1 H1SI 1.466(10)
Si1 C14 1.893(4)
Si1 C19 1.891(4)
C1 C2 1.378(5)
C1 C6 1.386(6)
C2 H2 0.9500
C2 C3 1.393(6)
C3 H3 0.9500
C3 C4 1.367(6)
C4 H4 0.9500
C4 C5 1.376(6)
C5 H5 0.9500
C5 C6 1.391(6)
C6 H6 0.9500
C7 C8 1.377(5)
C7 C12 1.399(6)
C8 H8 0.9500
C8 C9 1.382(6)
C9 H9 0.9500
C9 C10 1.373(7)
C10 H10 0.9500
C10 C11 1.374(7)
C11 H11 0.9500
C11 C12 1.356(6)
C12 H12 0.9500
C13 C14 1.396(5)
C13 C18 1.399(5)
C14 C15 1.391(5)
C15 H15 0.9500
C15 C16 1.398(6)
C16 H16 0.9500
C16 C17 1.369(6)
C17 H17 0.9500
C17 C18 1.373(6)
C18 H18 0.9500
C19 C20 1.390(5)
C19 C24 1.394(5)
C20 C21 1.410(5)
C21 H21 0.9500
C21 C22 1.385(6)
C22 H22 0.9500
C22 C23 1.359(6)
C23 H23 0.9500
C23 C24 1.382(6)
C24 H24 0.9500
C25 C26 1.398(5)
C25 C30 1.378(5)
C26 H26 0.9500
C26 C27 1.384(5)
C27 H27 0.9500
C27 C28 1.383(6)
C28 H28 0.9500
C28 C29 1.380(6)
C29 H29 0.9500
C29 C30 1.381(5)
C30 H30 0.9500
C31 C32 1.384(6)
C31 C36 1.417(6)
C32 H32 0.9500
C32 C33 1.394(6)
C33 H33 0.9500
C33 C34 1.366(7)
C34 H34 0.9500
C34 C35 1.382(8)
C35 H35 0.9500
C35 C36 1.379(7)
C36 H36 0.9500
C37 H37A 0.9800
C37 H37B 0.9800
C37 H37C 0.9800
C38 H38A 0.9800
C38 H38B 0.9800
C38 H38C 0.9800
C39 H39A 0.9800
C39 H39B 0.9800
C39 H39C 0.9800
C40 H40A 0.9800
C40 H40B 0.9800
C40 H40C 0.9800
C41 H41A 0.9800
C41 H41B 0.9800
C41 H41C 0.9800
C42 H42A 0.9800
C42 H42B 0.9800
C42 H42C 0.9800
Fe2 H2FE 1.4553
Fe2 P5 2.2093(11)
Fe2 P6 2.2009(11)
Fe2 P7 2.2296(12)
Fe2 P8 2.2618(12)
Fe2 Si2 2.2893(11)
P5 C43 1.857(4)
P5 C49 1.858(4)
P5 C55 1.847(3)
P6 C62 1.851(4)
P6 C67 1.864(4)
P6 C73 1.842(4)
P7 C79 1.834(5)
P7 C80 1.861(6)
P7 C81 1.824(5)
P8 C82 1.832(5)
P8 C83 1.825(4)
P8 C84 1.844(4)
Si2 H2SI 1.485(10)
Si2 C56 1.894(4)
Si2 C61 1.898(4)
C43 C44 1.382(6)
C43 C48 1.374(6)
C44 H44 0.9500
C44 C45 1.374(7)
C45 H45 0.9500
C45 C46 1.359(9)
C46 H46 0.9500
C46 C47 1.344(9)
C47 H47 0.9500
C47 C48 1.411(8)
C48 H48 0.9500
C49 C50 1.388(5)
C49 C54 1.391(6)
C50 H50 0.9500
C50 C51 1.381(6)
C51 H51 0.9500
C51 C52 1.375(6)
C52 H52 0.9500
C52 C53 1.349(7)
C53 H53 0.9500
C53 C54 1.391(6)
C54 H54 0.9500
C55 C56 1.400(5)
C55 C60 1.394(5)
C56 C57 1.389(5)
C57 H57 0.9500
C57 C58 1.373(6)
C58 H58 0.9500
C58 C59 1.398(6)
C59 H59 0.9500
C59 C60 1.381(6)
C60 H60 0.9500
C61 C62 1.383(5)
C61 C66 1.413(5)
C62 C63 1.395(6)
C63 H63 0.9500
C63 C64 1.388(6)
C64 H64 0.9500
C64 C65 1.366(7)
C65 H65 0.9500
C65 C66 1.365(7)
C66 H66 0.9500
C67 C68 1.386(6)
C67 C72 1.386(6)
C68 H68 0.9500
C68 C69 1.390(7)
C69 H69 0.9500
C69 C70 1.357(8)
C70 H70 0.9500
C70 C71 1.359(8)
C71 H71 0.9500
C71 C72 1.392(7)
C72 H72 0.9500
C73 C74 1.410(5)
C73 C78 1.396(5)
C74 H74 0.9500
C74 C75 1.371(6)
C75 H75 0.9500
C75 C76 1.386(7)
C76 H76 0.9500
C76 C77 1.364(7)
C77 H77 0.9500
C77 C78 1.368(6)
C78 H78 0.9500
C79 H79A 0.9800
C79 H79B 0.9800
C79 H79C 0.9800
C80 H80A 0.9800
C80 H80B 0.9800
C80 H80C 0.9800
C81 H81A 0.9800
C81 H81B 0.9800
C81 H81C 0.9800
C82 H82A 0.9800
C82 H82B 0.9800
C82 H82C 0.9800
C83 H83A 0.9800
C83 H83B 0.9800
C83 H83C 0.9800
C84 H84A 0.9800
C84 H84B 0.9800
C84 H84C 0.9800

loop_
_geom_torsion_atom_site_label_1
_geom_torsion_atom_site_label_2
_geom_torsion_atom_site_label_3
_geom_torsion_atom_site_label_4
_geom_torsion
Fe1 P1 C1 C2 -70.8(3)
Fe1 P1 C1 C6 100.3(3)
Fe1 P1 C7 C8 117.2(3)
Fe1 P1 C7 C12 -64.6(4)
Fe1 P1 C13 C14 -24.8(3)
Fe1 P1 C13 C18 162.9(3)
Fe1 P2 C20 C19 23.2(3)
Fe1 P2 C20 C21 -161.0(3)
Fe1 P2 C25 C26 67.5(3)
Fe1 P2 C25 C30 -105.1(3)
Fe1 P2 C31 C32 -123.4(3)
Fe1 P2 C31 C36 59.1(3)
Fe1 Si1 C14 C13 7.3(3)
Fe1 Si1 C14 C15 -173.6(3)
Fe1 Si1 C19 C20 -10.6(3)
Fe1 Si1 C19 C24 167.1(3)
P1 C1 C2 C3 172.7(3)
P1 C1 C6 C5 -171.1(3)
P1 C7 C8 C9 -178.0(4)
P1 C7 C12 C11 179.0(4)
P1 C13 C14 Si1 10.0(3)
P1 C13 C14 C15 -169.2(3)
P1 C13 C18 C17 170.0(3)
P2 C20 C21 C22 -175.4(3)
P2 C25 C26 C27 -174.8(3)
P2 C25 C30 C29 172.7(3)
P2 C31 C32 C33 -178.3(3)
P2 C31 C36 C35 177.3(3)
Si1 C14 C15 C16 178.7(3)
Si1 C19 C20 P2 -7.0(3)
Si1 C19 C20 C21 177.1(3)
Si1 C19 C24 C23 -176.6(3)
C1 P1 C7 C8 -21.9(4)
C1 P1 C7 C12 156.3(3)
C1 P1 C13 C14 105.1(3)
C1 P1 C13 C18 -67.2(4)
C1 C2 C3 C4 -2.0(6)
C2 C1 C6 C5 0.5(6)
C2 C3 C4 C5 0.5(7)
C3 C4 C5 C6 1.4(7)
C4 C5 C6 C1 -2.0(7)
C6 C1 C2 C3 1.4(6)
C7 P1 C1 C2 66.2(3)
C7 P1 C1 C6 -122.7(3)
C7 P1 C13 C14 -149.7(3)
C7 P1 C13 C18 38.0(4)
C7 C8 C9 C10 -0.8(8)
C8 C7 C12 C11 -2.7(7)
C8 C9 C10 C11 -3.5(8)
C9 C10 C11 C12 4.7(8)
C10 C11 C12 C7 -1.6(8)
C12 C7 C8 C9 3.8(7)
C13 P1 C1 C2 165.6(3)
C13 P1 C1 C6 -23.2(3)
C13 P1 C7 C8 -121.5(4)
C13 P1 C7 C12 56.7(3)
C13 C14 C15 C16 -2.2(5)
C14 Si1 C19 C20 -129.4(3)
C14 Si1 C19 C24 48.3(4)
C14 C13 C18 C17 -1.8(6)
C14 C15 C16 C17 -0.6(6)
C15 C16 C17 C18 2.3(6)
C16 C17 C18 C13 -1.1(6)
C18 C13 C14 Si1 -177.4(3)
C18 C13 C14 C15 3.4(5)
C19 Si1 C14 C13 125.3(3)
C19 Si1 C14 C15 -55.6(4)
C19 C20 C21 C22 0.1(5)
C20 P2 C25 C26 -168.4(3)
C20 P2 C25 C30 19.0(3)
C20 P2 C31 C32 115.1(3)
C20 P2 C31 C36 -62.4(3)
C20 C19 C24 C23 1.1(5)
C20 C21 C22 C23 0.4(6)
C21 C22 C23 C24 -0.3(6)
C22 C23 C24 C19 -0.5(6)
C24 C19 C20 P2 175.0(3)
C24 C19 C20 C21 -0.9(5)
C25 P2 C20 C19 -107.2(3)
C25 P2 C20 C21 68.5(3)
C25 P2 C31 C32 14.3(4)
C25 P2 C31 C36 -163.2(3)
C25 C26 C27 C28 2.7(6)
C26 C25 C30 C29 -0.1(6)
C26 C27 C28 C29 -1.5(6)
C27 C28 C29 C30 -0.4(7)
C28 C29 C30 C25 1.2(6)
C30 C25 C26 C27 -1.9(6)
C31 P2 C20 C19 149.7(3)
C31 P2 C20 C21 -34.6(3)
C31 P2 C25 C26 -68.7(3)
C31 P2 C25 C30 118.7(3)
C31 C32 C33 C34 0.2(6)
C32 C31 C36 C35 -0.3(6)
C32 C33 C34 C35 1.7(7)
C33 C34 C35 C36 -2.9(8)
C34 C35 C36 C31 2.1(7)
C36 C31 C32 C33 -0.8(6)
Fe2 P5 C43 C44 114.2(3)
Fe2 P5 C43 C48 -65.5(4)
Fe2 P5 C49 C50 -51.3(3)
Fe2 P5 C49 C54 137.3(3)
Fe2 P5 C55 C56 -23.3(3)
Fe2 P5 C55 C60 160.6(3)
Fe2 P6 C62 C61 27.9(3)
Fe2 P6 C62 C63 -153.3(3)
Fe2 P6 C67 C68 45.4(4)
Fe2 P6 C67 C72 -132.2(4)
Fe2 P6 C73 C74 65.4(3)
Fe2 P6 C73 C78 -113.0(3)
Fe2 Si2 C56 C55 6.7(3)
Fe2 Si2 C56 C57 -169.3(3)
Fe2 Si2 C61 C62 -6.9(3)
Fe2 Si2 C61 C66 166.9(3)
P5 C43 C44 C45 179.9(4)
P5 C43 C48 C47 -178.2(4)
P5 C49 C50 C51 -171.7(3)
P5 C49 C54 C53 171.3(4)
P5 C55 C56 Si2 9.8(4)
P5 C55 C56 C57 -173.8(3)
P5 C55 C60 C59 174.8(3)
P6 C62 C63 C64 -176.9(3)
P6 C67 C68 C69 -179.8(4)
P6 C67 C72 C71 179.0(4)
P6 C73 C74 C75 -177.3(3)
P6 C73 C78 C77 176.6(4)
Si2 C56 C57 C58 174.7(3)
Si2 C61 C62 P6 -12.2(4)
Si2 C61 C62 C63 169.0(3)
Si2 C61 C66 C65 -169.3(3)
C43 P5 C49 C50 170.5(3)
C43 P5 C49 C54 -0.9(4)
C43 P5 C55 C56 109.1(3)
C43 P5 C55 C60 -67.0(4)
C43 C44 C45 C46 -2.2(8)
C44 C43 C48 C47 2.0(8)
C44 C45 C46 C47 3.2(9)
C45 C46 C47 C48 -1.6(9)
C46 C47 C48 C43 -1.1(9)
C48 C43 C44 C45 -0.4(7)
C49 P5 C43 C44 -109.7(4)
C49 P5 C43 C48 70.6(4)
C49 P5 C55 C56 -150.3(3)
C49 P5 C55 C60 33.6(4)
C49 C50 C51 C52 0.4(6)
C50 C49 C54 C53 -0.2(6)
C50 C51 C52 C53 -1.4(6)
C51 C52 C53 C54 1.6(7)
C52 C53 C54 C49 -0.8(7)
C54 C49 C50 C51 0.4(6)
C55 P5 C43 C44 -10.3(4)
C55 P5 C43 C48 170.0(4)
C55 P5 C49 C50 69.8(3)
C55 P5 C49 C54 -101.6(4)
C55 C56 C57 C58 -1.1(6)
C56 Si2 C61 C62 -124.5(3)
C56 Si2 C61 C66 49.3(4)
C56 C55 C60 C59 -1.1(6)
C56 C57 C58 C59 -1.5(7)
C57 C58 C59 C60 2.9(7)
C58 C59 C60 C55 -1.6(7)
C60 C55 C56 Si2 -173.9(3)
C60 C55 C56 C57 2.5(6)
C61 Si2 C56 C55 123.9(3)
C61 Si2 C56 C57 -52.1(4)
C61 C62 C63 C64 1.8(6)
C62 P6 C67 C68 171.3(4)
C62 P6 C67 C72 -6.3(4)
C62 P6 C73 C74 -55.8(3)
C62 P6 C73 C78 125.7(4)
C62 C61 C66 C65 4.3(6)
C62 C63 C64 C65 3.0(7)
C63 C64 C65 C66 -4.1(7)
C64 C65 C66 C61 0.4(7)
C66 C61 C62 P6 173.5(3)
C66 C61 C62 C63 -5.4(6)
C67 P6 C62 C61 -105.7(3)
C67 P6 C62 C63 73.1(4)
C67 P6 C73 C74 -157.9(3)
C67 P6 C73 C78 23.7(4)
C67 C68 C69 C70 1.7(9)
C68 C67 C72 C71 1.4(7)
C68 C69 C70 C71 -0.6(9)
C69 C70 C71 C72 0.0(9)
C70 C71 C72 C67 -0.4(9)
C72 C67 C68 C69 -2.1(7)
C73 P6 C62 C61 153.0(3)
C73 P6 C62 C63 -28.1(4)
C73 P6 C67 C68 -87.4(4)
C73 P6 C67 C72 95.1(4)
C73 C74 C75 C76 0.1(6)
C74 C73 C78 C77 -1.9(6)
C74 C75 C76 C77 -0.9(7)
C75 C76 C77 C78 0.2(8)
C76 C77 C78 C73 1.2(8)
C78 C73 C74 C75 1.2(6)
